data_7043938
loop_
_publ_author_name
'Osawa, Masahisa'
'Hashimoto, Masashi'
'Kawata, Isao'
'Hoshino, Mikio'

_publ_section_title
;
 Photoluminescence properties of TADF-emitting three-coordinate silver(I)
 halide complexes with diphosphine ligands: a comparison study with
 copper(I) complexes
;
_journal_name_full 'Dalton Trans.'
_journal_paper_doi 10.1039/C7DT02460F
_journal_year 2017
_chemical_formula_sum 'C42 H48 Ag Br P2'
_chemical_formula_weight 802.52
_space_group_IT_number 33
_symmetry_cell_setting orthorhombic
_symmetry_Int_Tables_number 33
_symmetry_space_group_name_Hall 'P 2c -2n'
_symmetry_space_group_name_H-M 'P n a 21'
_atom_sites_solution_hydrogens geom
_atom_sites_solution_primary direct
_atom_sites_solution_secondary difmap
_audit_creation_method SHELXL-97
_audit_update_record
;
2017-01-27 deposited with the CCDC.
2017-08-09 downloaded from the CCDC.
;
_cell_angle_alpha 90.00
_cell_angle_beta 90.00
_cell_angle_gamma 90.00
_cell_formula_units_Z 4
_cell_length_a 20.3555(14)
_cell_length_b 9.5582(6)
_cell_length_c 19.5813(12)
_cell_measurement_reflns_used 16980
_cell_measurement_temperature 90
_cell_measurement_theta_max 32.61
_cell_measurement_theta_min 2.13
_cell_volume 3809.8(4)
_computing_cell_refinement CrystalClear
_computing_data_collection CrystalClear
_computing_data_reduction CrystalClear
_computing_molecular_graphics 'ORTEP-3 for Windows'
_computing_publication_material 'SHELXL-97 (Sheldrick, 2008)'
_computing_structure_refinement 'SHELXL-97 (Sheldrick, 2008)'
_computing_structure_solution SIR2004
_diffrn_ambient_temperature 90
_diffrn_detector_area_resol_mean 7.31
_diffrn_measured_fraction_theta_full 0.987
_diffrn_measured_fraction_theta_max 0.987
_diffrn_measurement_device_type 'Rigaku AFC-8 with Saturn70 CCD'
_diffrn_measurement_method \w-scan
_diffrn_radiation_monochromator confocal
_diffrn_radiation_source 'fine-focus rotating anode'
_diffrn_radiation_type MoK\a
_diffrn_radiation_wavelength 0.71073
_diffrn_reflns_av_R_equivalents 0.0262
_diffrn_reflns_av_sigmaI/netI 0.0534
_diffrn_reflns_limit_h_max 28
_diffrn_reflns_limit_h_min -19
_diffrn_reflns_limit_k_max 13
_diffrn_reflns_limit_k_min -9
_diffrn_reflns_limit_l_max 27
_diffrn_reflns_limit_l_min -23
_diffrn_reflns_number 18741
_diffrn_reflns_theta_full 30.03
_diffrn_reflns_theta_max 30.03
_diffrn_reflns_theta_min 2.35
_diffrn_standards_number 0
_exptl_absorpt_coefficient_mu 1.690
_exptl_absorpt_correction_T_max 0.754
_exptl_absorpt_correction_T_min 0.717
_exptl_absorpt_correction_type numerical
_exptl_absorpt_process_details
; 
    Higashi, T. (1999). Program for Absorption Correction. 
    Rigaku Corporation, Tokyo, Japan. 
;
_exptl_crystal_colour colorless
_exptl_crystal_density_diffrn 1.399
_exptl_crystal_density_method 'not measured'
_exptl_crystal_description prism
_exptl_crystal_F_000 1648
_exptl_crystal_size_max 0.24
_exptl_crystal_size_mid 0.18
_exptl_crystal_size_min 0.17
_refine_diff_density_max 0.889
_refine_diff_density_min -0.416
_refine_diff_density_rms 0.064
_refine_ls_abs_structure_details 'Flack H D (1983), Acta Cryst. A39, 876-881'
_refine_ls_abs_structure_Flack 0.006(4)
_refine_ls_extinction_method none
_refine_ls_goodness_of_fit_ref 0.902
_refine_ls_hydrogen_treatment constr
_refine_ls_matrix_type full
_refine_ls_number_parameters 415
_refine_ls_number_reflns 9221
_refine_ls_number_restraints 1
_refine_ls_restrained_S_all 0.902
_refine_ls_R_factor_all 0.0260
_refine_ls_R_factor_gt 0.0222
_refine_ls_shift/su_max 0.001
_refine_ls_shift/su_mean 0.000
_refine_ls_structure_factor_coef Fsqd
_refine_ls_weighting_details 'calc w=1/[\s^2^(Fo^2^)+(0.0000P)^2^+0.0000P] where P=(Fo^2^+2Fc^2^)/3'
_refine_ls_weighting_scheme calc
_refine_ls_wR_factor_gt 0.0395
_refine_ls_wR_factor_ref 0.0412
_reflns_number_gt 8372
_reflns_number_total 9221
_reflns_threshold_expression I>2\s(I)
_cod_data_source_file c7dt02460f2.cif
_cod_data_source_block shelxl
_cod_database_code 7043938

loop_
_symmetry_equiv_pos_as_xyz
'x, y, z'
'-x+1/2, y+1/2, z+1/2'
'x+1/2, -y+1/2, z'
'-x, -y, z+1/2'

loop_
_atom_site_label
_atom_site_type_symbol
_atom_site_fract_x
_atom_site_fract_y
_atom_site_fract_z
_atom_site_U_iso_or_equiv
_atom_site_adp_type
_atom_site_occupancy
_atom_site_symmetry_multiplicity
_atom_site_calc_flag
_atom_site_refinement_flags
Ag1 Ag 0.217362(6) 0.166370(13) 0.355180(8) 0.01257(3) Uani 1 1 d .
Br1 Br 0.196376(11) 0.421126(19) 0.365080(12) 0.02128(5) Uani 1 1 d .
P1 P 0.24341(3) -0.02062(6) 0.27330(3) 0.01082(10) Uani 1 1 d .
P2 P 0.21394(3) -0.03396(6) 0.43812(3) 0.00987(10) Uani 1 1 d .
C1 C 0.30163(10) -0.0038(2) 0.20258(10) 0.0125(4) Uani 1 1 d .
C2 C 0.36304(10) 0.0587(2) 0.21411(11) 0.0132(4) Uani 1 1 d .
C3 C 0.40438(11) 0.0803(2) 0.15761(11) 0.0190(5) Uani 1 1 d .
H3 H 0.4462 0.1224 0.1643 0.023 Uiso 1 1 calc R
C4 C 0.38549(11) 0.0414(2) 0.09244(11) 0.0227(5) Uani 1 1 d .
H4 H 0.4140 0.0583 0.0549 0.027 Uiso 1 1 calc R
C5 C 0.32506(12) -0.0222(2) 0.08157(11) 0.0214(5) Uani 1 1 d .
H5 H 0.3123 -0.0501 0.0369 0.026 Uiso 1 1 calc R
C6 C 0.28363(10) -0.0445(2) 0.13635(10) 0.0156(4) Uani 1 1 d .
H6 H 0.2423 -0.0880 0.1291 0.019 Uiso 1 1 calc R
C7 C 0.16742(10) -0.0979(2) 0.23960(10) 0.0131(4) Uani 1 1 d .
C8 C 0.12247(10) -0.0146(2) 0.20301(10) 0.0152(4) Uani 1 1 d .
C9 C 0.06147(11) -0.0742(3) 0.18714(11) 0.0216(5) Uani 1 1 d .
H9 H 0.0304 -0.0201 0.1623 0.026 Uiso 1 1 calc R
C10 C 0.04486(11) -0.2086(2) 0.20625(12) 0.0236(5) Uani 1 1 d .
H10 H 0.0028 -0.2454 0.1951 0.028 Uiso 1 1 calc R
C11 C 0.09003(12) -0.2900(2) 0.24198(11) 0.0197(5) Uani 1 1 d .
H11 H 0.0792 -0.3827 0.2554 0.024 Uiso 1 1 calc R
C12 C 0.15092(11) -0.2342(2) 0.25773(10) 0.0161(4) Uani 1 1 d .
H12 H 0.1821 -0.2901 0.2814 0.019 Uiso 1 1 calc R
C13 C 0.27918(11) -0.1589(2) 0.32648(12) 0.0111(4) Uani 1 1 d .
C14 C 0.32155(11) -0.2577(2) 0.29706(12) 0.0163(5) Uani 1 1 d .
H14 H 0.3300 -0.2546 0.2494 0.020 Uiso 1 1 calc R
C15 C 0.35120(11) -0.3599(2) 0.33675(11) 0.0183(5) Uani 1 1 d .
H15 H 0.3805 -0.4252 0.3165 0.022 Uiso 1 1 calc R
C16 C 0.33808(11) -0.3665(2) 0.40584(12) 0.0182(5) Uani 1 1 d .
H16 H 0.3579 -0.4372 0.4330 0.022 Uiso 1 1 calc R
C17 C 0.29610(10) -0.2703(2) 0.43556(12) 0.0154(4) Uani 1 1 d .
H17 H 0.2874 -0.2758 0.4831 0.018 Uiso 1 1 calc R
C18 C 0.26641(11) -0.1653(2) 0.39694(11) 0.0094(4) Uani 1 1 d .
C19 C 0.23897(10) -0.0362(2) 0.52826(10) 0.0129(4) Uani 1 1 d .
C20 C 0.29386(10) 0.0391(2) 0.54954(11) 0.0149(4) Uani 1 1 d .
C21 C 0.30666(11) 0.0457(3) 0.62003(11) 0.0213(5) Uani 1 1 d .
H21 H 0.3431 0.0990 0.6356 0.026 Uiso 1 1 calc R
C22 C 0.26815(12) -0.0224(2) 0.66703(11) 0.0239(5) Uani 1 1 d .
H22 H 0.2778 -0.0157 0.7144 0.029 Uiso 1 1 calc R
C23 C 0.21498(12) -0.1013(3) 0.64496(11) 0.0231(5) Uani 1 1 d .
H23 H 0.1890 -0.1515 0.6769 0.028 Uiso 1 1 calc R
C24 C 0.20016(11) -0.1063(2) 0.57610(11) 0.0174(5) Uani 1 1 d .
H24 H 0.1631 -0.1582 0.5611 0.021 Uiso 1 1 calc R
C25 C 0.13236(9) -0.1126(2) 0.43977(10) 0.0111(4) Uani 1 1 d .
C26 C 0.07763(10) -0.0299(2) 0.45757(11) 0.0154(4) Uani 1 1 d .
C27 C 0.01567(11) -0.0930(2) 0.45531(12) 0.0218(5) Uani 1 1 d .
H27 H -0.0219 -0.0389 0.4667 0.026 Uiso 1 1 calc R
C28 C 0.00741(11) -0.2320(2) 0.43689(12) 0.0225(5) Uani 1 1 d .
H28 H -0.0354 -0.2715 0.4352 0.027 Uiso 1 1 calc R
C29 C 0.06142(11) -0.3128(2) 0.42110(11) 0.0193(5) Uani 1 1 d .
H29 H 0.0561 -0.4083 0.4089 0.023 Uiso 1 1 calc R
C30 C 0.12347(11) -0.2536(2) 0.42320(10) 0.0134(4) Uani 1 1 d .
H30 H 0.1607 -0.3099 0.4132 0.016 Uiso 1 1 calc R
C31 C 0.38672(10) 0.1006(2) 0.28499(10) 0.0155(4) Uani 1 1 d .
H31 H 0.3532 0.0668 0.3185 0.019 Uiso 1 1 calc R
C32 C 0.39155(11) 0.2606(2) 0.29316(12) 0.0213(5) Uani 1 1 d .
H32A H 0.4176 0.2995 0.2556 0.026 Uiso 1 1 calc R
H32B H 0.4128 0.2828 0.3367 0.026 Uiso 1 1 calc R
H32C H 0.3474 0.3013 0.2923 0.026 Uiso 1 1 calc R
C33 C 0.45183(11) 0.0298(2) 0.30316(12) 0.0231(5) Uani 1 1 d .
H33A H 0.4634 0.0517 0.3506 0.028 Uiso 1 1 calc R
H33B H 0.4864 0.0641 0.2727 0.028 Uiso 1 1 calc R
H33C H 0.4474 -0.0717 0.2979 0.028 Uiso 1 1 calc R
C34 C 0.13638(11) 0.1344(2) 0.18105(11) 0.0162(4) Uani 1 1 d .
H34 H 0.1821 0.1581 0.1958 0.019 Uiso 1 1 calc R
C35 C 0.08969(11) 0.2389(2) 0.21480(12) 0.0241(5) Uani 1 1 d .
H35A H 0.0447 0.2208 0.1994 0.029 Uiso 1 1 calc R
H35B H 0.1024 0.3343 0.2021 0.029 Uiso 1 1 calc R
H35C H 0.0920 0.2285 0.2645 0.029 Uiso 1 1 calc R
C36 C 0.13303(12) 0.1506(2) 0.10269(11) 0.0252(5) Uani 1 1 d .
H36A H 0.1494 0.2433 0.0897 0.030 Uiso 1 1 calc R
H36B H 0.0874 0.1405 0.0875 0.030 Uiso 1 1 calc R
H36C H 0.1601 0.0784 0.0811 0.030 Uiso 1 1 calc R
C37 C 0.34180(11) 0.1087(2) 0.50072(12) 0.0188(5) Uani 1 1 d .
H37 H 0.3269 0.0879 0.4531 0.023 Uiso 1 1 calc R
C38 C 0.34281(12) 0.2691(2) 0.50938(13) 0.0257(6) Uani 1 1 d .
H38A H 0.2985 0.3063 0.5024 0.031 Uiso 1 1 calc R
H38B H 0.3727 0.3103 0.4757 0.031 Uiso 1 1 calc R
H38C H 0.3579 0.2926 0.5555 0.031 Uiso 1 1 calc R
C39 C 0.41048(12) 0.0482(2) 0.50912(14) 0.0310(6) Uani 1 1 d .
H39A H 0.4094 -0.0526 0.4999 0.037 Uiso 1 1 calc R
H39B H 0.4258 0.0643 0.5559 0.037 Uiso 1 1 calc R
H39C H 0.4405 0.0938 0.4769 0.037 Uiso 1 1 calc R
C40 C 0.08309(11) 0.1216(2) 0.47866(12) 0.0194(5) Uani 1 1 d .
H40 H 0.1307 0.1476 0.4779 0.023 Uiso 1 1 calc R
C41 C 0.04700(12) 0.2173(2) 0.42822(14) 0.0302(6) Uani 1 1 d .
H41A H 0.0533 0.3152 0.4417 0.036 Uiso 1 1 calc R
H41B H 0.0000 0.1950 0.4286 0.036 Uiso 1 1 calc R
H41C H 0.0646 0.2029 0.3822 0.036 Uiso 1 1 calc R
C42 C 0.05770(13) 0.1448(3) 0.55125(13) 0.0304(6) Uani 1 1 d .
H42A H 0.0108 0.1221 0.5532 0.036 Uiso 1 1 calc R
H42B H 0.0642 0.2429 0.5642 0.036 Uiso 1 1 calc R
H42C H 0.0818 0.0843 0.5829 0.036 Uiso 1 1 calc R

loop_
_atom_site_aniso_label
_atom_site_aniso_U_11
_atom_site_aniso_U_22
_atom_site_aniso_U_33
_atom_site_aniso_U_23
_atom_site_aniso_U_13
_atom_site_aniso_U_12
Ag1 0.01342(6) 0.00835(6) 0.01595(6) -0.00068(8) 0.00072(8) 0.00084(5)
Br1 0.02985(11) 0.00899(8) 0.02501(12) -0.00145(11) 0.00222(11) 0.00206(8)
P1 0.0131(2) 0.0106(2) 0.0088(2) -0.0005(2) 0.0012(2) 0.0007(2)
P2 0.0127(2) 0.0091(2) 0.0078(2) 0.0001(2) 0.0007(2) 0.0001(2)
C1 0.0146(10) 0.0139(10) 0.0091(9) 0.0004(8) 0.0042(7) 0.0027(8)
C2 0.0145(10) 0.0116(11) 0.0135(10) 0.0013(9) 0.0005(8) 0.0001(8)
C3 0.0161(11) 0.0201(12) 0.0208(11) 0.0010(10) 0.0047(9) -0.0004(9)
C4 0.0240(12) 0.0271(13) 0.0170(11) 0.0015(10) 0.0105(9) 0.0018(10)
C5 0.0294(13) 0.0259(13) 0.0089(10) 0.0001(10) 0.0055(9) 0.0038(10)
C6 0.0170(10) 0.0185(11) 0.0112(10) -0.0019(9) 0.0014(8) 0.0003(9)
C7 0.0132(10) 0.0171(11) 0.0091(9) -0.0036(8) 0.0022(7) -0.0009(8)
C8 0.0152(10) 0.0219(11) 0.0084(9) -0.0026(9) 0.0020(8) -0.0003(9)
C9 0.0190(11) 0.0311(13) 0.0146(11) -0.0009(10) -0.0046(9) -0.0013(10)
C10 0.0169(12) 0.0358(13) 0.0180(11) -0.0027(11) -0.0010(9) -0.0107(10)
C11 0.0250(12) 0.0193(11) 0.0149(11) -0.0047(10) 0.0034(9) -0.0082(9)
C12 0.0204(11) 0.0178(11) 0.0099(10) -0.0017(9) 0.0013(8) -0.0034(9)
C13 0.0105(9) 0.0084(10) 0.0144(10) 0.0009(9) -0.0012(8) -0.0001(8)
C14 0.0170(11) 0.0152(11) 0.0168(11) -0.0008(10) 0.0049(8) -0.0006(9)
C15 0.0144(10) 0.0112(10) 0.0294(13) -0.0020(9) 0.0048(8) 0.0054(8)
C16 0.0175(11) 0.0119(11) 0.0253(13) 0.0047(10) -0.0049(9) 0.0014(8)
C17 0.0166(11) 0.0135(11) 0.0160(11) 0.0017(9) -0.0034(8) -0.0014(8)
C18 0.0087(9) 0.0079(10) 0.0117(10) 0.0001(9) -0.0012(7) -0.0008(8)
C19 0.0168(10) 0.0148(10) 0.0071(9) -0.0009(8) 0.0012(7) -0.0007(8)
C20 0.0170(11) 0.0151(11) 0.0127(10) -0.0021(9) 0.0001(8) -0.0001(8)
C21 0.0199(11) 0.0286(13) 0.0156(11) -0.0070(10) -0.0031(9) -0.0044(10)
C22 0.0304(14) 0.0321(14) 0.0093(10) -0.0004(10) -0.0036(9) 0.0007(11)
C23 0.0271(13) 0.0315(14) 0.0107(10) 0.0068(10) 0.0042(9) -0.0040(11)
C24 0.0190(11) 0.0208(11) 0.0123(10) 0.0052(9) -0.0002(8) -0.0040(9)
C25 0.0107(9) 0.0150(10) 0.0077(9) 0.0012(8) 0.0005(7) -0.0018(8)
C26 0.0160(10) 0.0157(10) 0.0146(10) 0.0046(9) 0.0019(8) 0.0028(8)
C27 0.0128(10) 0.0218(12) 0.0307(13) 0.0048(11) 0.0031(9) 0.0035(9)
C28 0.0146(11) 0.0253(12) 0.0275(13) 0.0075(11) -0.0045(9) -0.0069(9)
C29 0.0218(11) 0.0204(12) 0.0157(11) 0.0016(9) -0.0030(9) -0.0073(9)
C30 0.0169(10) 0.0099(10) 0.0135(10) 0.0016(8) 0.0007(8) 0.0000(8)
C31 0.0144(10) 0.0154(11) 0.0166(11) 0.0022(9) -0.0014(8) -0.0006(8)
C32 0.0227(12) 0.0210(12) 0.0200(11) -0.0020(10) -0.0042(9) 0.0011(9)
C33 0.0229(12) 0.0205(12) 0.0260(13) 0.0031(10) -0.0064(10) 0.0033(10)
C34 0.0162(10) 0.0192(11) 0.0133(10) 0.0021(9) -0.0019(8) 0.0014(8)
C35 0.0210(12) 0.0301(13) 0.0214(12) -0.0015(11) 0.0008(10) 0.0048(10)
C36 0.0363(14) 0.0241(13) 0.0151(11) 0.0041(10) 0.0006(10) 0.0020(11)
C37 0.0201(12) 0.0192(12) 0.0171(11) -0.0051(10) 0.0019(9) -0.0068(9)
C38 0.0282(14) 0.0201(12) 0.0289(14) 0.0024(11) 0.0055(11) 0.0008(10)
C39 0.0263(14) 0.0203(13) 0.0464(17) 0.0011(12) 0.0134(12) 0.0019(10)
C40 0.0163(11) 0.0173(11) 0.0246(12) 0.0013(10) 0.0086(9) 0.0021(9)
C41 0.0282(14) 0.0224(12) 0.0400(16) 0.0083(12) 0.0098(11) 0.0068(10)
C42 0.0365(15) 0.0251(14) 0.0295(14) -0.0036(12) 0.0107(11) 0.0007(11)

loop_
_atom_type_symbol
_atom_type_description
_atom_type_scat_dispersion_real
_atom_type_scat_dispersion_imag
_atom_type_scat_source
C C 0.0033 0.0016 'International Tables Vol C Tables 4.2.6.8 and 6.1.1.4'
H H 0.0000 0.0000 'International Tables Vol C Tables 4.2.6.8 and 6.1.1.4'
Ag Ag -0.8971 1.1015 'International Tables Vol C Tables 4.2.6.8 and 6.1.1.4'
Br Br -0.2901 2.4595 'International Tables Vol C Tables 4.2.6.8 and 6.1.1.4'
P P 0.1023 0.0942 'International Tables Vol C Tables 4.2.6.8 and 6.1.1.4'

loop_
_geom_angle_atom_site_label_1
_geom_angle_atom_site_label_2
_geom_angle_atom_site_label_3
_geom_angle
P1 Ag1 Br1 143.309(16)
P1 Ag1 P2 82.732(17)
Br1 Ag1 P2 133.886(15)
C1 P1 C13 103.65(10)
C1 P1 C7 107.99(9)
C13 P1 C7 104.39(10)
C1 P1 Ag1 124.70(7)
C13 P1 Ag1 103.84(8)
C7 P1 Ag1 110.18(7)
C25 P2 C18 104.83(10)
C25 P2 C19 103.34(9)
C18 P2 C19 104.64(10)
C25 P2 Ag1 110.55(7)
C18 P2 Ag1 102.78(7)
C19 P2 Ag1 128.50(7)
C6 C1 C2 119.95(19)
C6 C1 P1 120.41(16)
C2 C1 P1 119.50(16)
C1 C2 C3 118.0(2)
C1 C2 C31 122.70(19)
C3 C2 C31 119.31(19)
C4 C3 C2 121.4(2)
C4 C3 H3 119.3
C2 C3 H3 119.3
C3 C4 C5 120.3(2)
C3 C4 H4 119.8
C5 C4 H4 119.8
C6 C5 C4 119.3(2)
C6 C5 H5 120.4
C4 C5 H5 120.4
C5 C6 C1 121.1(2)
C5 C6 H6 119.5
C1 C6 H6 119.5
C12 C7 C8 120.14(19)
C12 C7 P1 119.22(16)
C8 C7 P1 120.16(16)
C9 C8 C7 117.3(2)
C9 C8 C34 119.0(2)
C7 C8 C34 123.67(19)
C10 C9 C8 122.4(2)
C10 C9 H9 118.8
C8 C9 H9 118.8
C9 C10 C11 119.6(2)
C9 C10 H10 120.2
C11 C10 H10 120.2
C12 C11 C10 119.2(2)
C12 C11 H11 120.4
C10 C11 H11 120.4
C11 C12 C7 121.4(2)
C11 C12 H12 119.3
C7 C12 H12 119.3
C14 C13 C18 119.2(2)
C14 C13 P1 119.75(18)
C18 C13 P1 121.05(19)
C15 C14 C13 120.8(2)
C15 C14 H14 119.6
C13 C14 H14 119.6
C16 C15 C14 119.8(2)
C16 C15 H15 120.1
C14 C15 H15 120.1
C15 C16 C17 120.1(2)
C15 C16 H16 120.0
C17 C16 H16 120.0
C16 C17 C18 121.2(2)
C16 C17 H17 119.4
C18 C17 H17 119.4
C17 C18 C13 118.9(2)
C17 C18 P2 120.42(17)
C13 C18 P2 120.61(19)
C20 C19 C24 120.06(19)
C20 C19 P2 120.24(16)
C24 C19 P2 119.56(16)
C19 C20 C21 117.7(2)
C19 C20 C37 123.59(19)
C21 C20 C37 118.61(19)
C22 C21 C20 122.0(2)
C22 C21 H21 119.0
C20 C21 H21 119.0
C21 C22 C23 119.6(2)
C21 C22 H22 120.2
C23 C22 H22 120.2
C24 C23 C22 119.5(2)
C24 C23 H23 120.2
C22 C23 H23 120.2
C23 C24 C19 120.9(2)
C23 C24 H24 119.5
C19 C24 H24 119.5
C30 C25 C26 119.71(18)
C30 C25 P2 120.75(15)
C26 C25 P2 119.54(16)
C27 C26 C25 117.6(2)
C27 C26 C40 119.24(19)
C25 C26 C40 123.17(19)
C28 C27 C26 122.0(2)
C28 C27 H27 119.0
C26 C27 H27 119.0
C29 C28 C27 119.9(2)
C29 C28 H28 120.1
C27 C28 H28 120.1
C28 C29 C30 119.5(2)
C28 C29 H29 120.2
C30 C29 H29 120.2
C29 C30 C25 121.2(2)
C29 C30 H30 119.4
C25 C30 H30 119.4
C2 C31 C33 111.70(17)
C2 C31 C32 112.07(17)
C33 C31 C32 111.07(17)
C2 C31 H31 107.2
C33 C31 H31 107.2
C32 C31 H31 107.2
C31 C32 H32A 109.5
C31 C32 H32B 109.5
H32A C32 H32B 109.5
C31 C32 H32C 109.5
H32A C32 H32C 109.5
H32B C32 H32C 109.5
C31 C33 H33A 109.5
C31 C33 H33B 109.5
H33A C33 H33B 109.5
C31 C33 H33C 109.5
H33A C33 H33C 109.5
H33B C33 H33C 109.5
C8 C34 C35 112.04(18)
C8 C34 C36 111.62(18)
C35 C34 C36 109.66(18)
C8 C34 H34 107.8
C35 C34 H34 107.8
C36 C34 H34 107.8
C34 C35 H35A 109.5
C34 C35 H35B 109.5
H35A C35 H35B 109.5
C34 C35 H35C 109.5
H35A C35 H35C 109.5
H35B C35 H35C 109.5
C34 C36 H36A 109.5
C34 C36 H36B 109.5
H36A C36 H36B 109.5
C34 C36 H36C 109.5
H36A C36 H36C 109.5
H36B C36 H36C 109.5
C20 C37 C39 110.8(2)
C20 C37 C38 112.00(18)
C39 C37 C38 110.73(19)
C20 C37 H37 107.7
C39 C37 H37 107.7
C38 C37 H37 107.7
C37 C38 H38A 109.5
C37 C38 H38B 109.5
H38A C38 H38B 109.5
C37 C38 H38C 109.5
H38A C38 H38C 109.5
H38B C38 H38C 109.5
C37 C39 H39A 109.5
C37 C39 H39B 109.5
H39A C39 H39B 109.5
C37 C39 H39C 109.5
H39A C39 H39C 109.5
H39B C39 H39C 109.5
C26 C40 C42 111.64(18)
C26 C40 C41 111.1(2)
C42 C40 C41 110.49(19)
C26 C40 H40 107.8
C42 C40 H40 107.8
C41 C40 H40 107.8
C40 C41 H41A 109.5
C40 C41 H41B 109.5
H41A C41 H41B 109.5
C40 C41 H41C 109.5
H41A C41 H41C 109.5
H41B C41 H41C 109.5
C40 C42 H42A 109.5
C40 C42 H42B 109.5
H42A C42 H42B 109.5
C40 C42 H42C 109.5
H42A C42 H42C 109.5
H42B C42 H42C 109.5

loop_
_geom_bond_atom_site_label_1
_geom_bond_atom_site_label_2
_geom_bond_distance
Ag1 P1 2.4589(6)
Ag1 Br1 2.4798(3)
Ag1 P2 2.5118(6)
P1 C1 1.830(2)
P1 C13 1.833(2)
P1 C7 1.837(2)
P2 C25 1.823(2)
P2 C18 1.835(2)
P2 C19 1.837(2)
C1 C6 1.403(3)
C1 C2 1.404(3)
C2 C3 1.405(3)
C2 C31 1.523(3)
C3 C4 1.384(3)
C3 H3 0.9500
C4 C5 1.389(3)
C4 H4 0.9500
C5 C6 1.381(3)
C5 H5 0.9500
C6 H6 0.9500
C7 C12 1.391(3)
C7 C8 1.409(3)
C8 C9 1.401(3)
C8 C34 1.515(3)
C9 C10 1.380(3)
C9 H9 0.9500
C10 C11 1.393(3)
C10 H10 0.9500
C11 C12 1.384(3)
C11 H11 0.9500
C12 H12 0.9500
C13 C14 1.403(3)
C13 C18 1.405(3)
C14 C15 1.386(3)
C14 H14 0.9500
C15 C16 1.380(3)
C15 H15 0.9500
C16 C17 1.384(3)
C16 H16 0.9500
C17 C18 1.394(3)
C17 H17 0.9500
C19 C20 1.393(3)
C19 C24 1.396(3)
C20 C21 1.406(3)
C20 C37 1.520(3)
C21 C22 1.373(3)
C21 H21 0.9500
C22 C23 1.388(3)
C22 H22 0.9500
C23 C24 1.383(3)
C23 H23 0.9500
C24 H24 0.9500
C25 C30 1.398(3)
C25 C26 1.410(3)
C26 C27 1.399(3)
C26 C40 1.509(3)
C27 C28 1.387(3)
C27 H27 0.9500
C28 C29 1.378(3)
C28 H28 0.9500
C29 C30 1.384(3)
C29 H29 0.9500
C30 H30 0.9500
C31 C33 1.530(3)
C31 C32 1.541(3)
C31 H31 1.0000
C32 H32A 0.9800
C32 H32B 0.9800
C32 H32C 0.9800
C33 H33A 0.9800
C33 H33B 0.9800
C33 H33C 0.9800
C34 C35 1.529(3)
C34 C36 1.544(3)
C34 H34 1.0000
C35 H35A 0.9800
C35 H35B 0.9800
C35 H35C 0.9800
C36 H36A 0.9800
C36 H36B 0.9800
C36 H36C 0.9800
C37 C39 1.522(3)
C37 C38 1.542(3)
C37 H37 1.0000
C38 H38A 0.9800
C38 H38B 0.9800
C38 H38C 0.9800
C39 H39A 0.9800
C39 H39B 0.9800
C39 H39C 0.9800
C40 C42 1.529(3)
C40 C41 1.534(3)
C40 H40 1.0000
C41 H41A 0.9800
C41 H41B 0.9800
C41 H41C 0.9800
C42 H42A 0.9800
C42 H42B 0.9800
C42 H42C 0.9800

loop_
_geom_torsion_atom_site_label_1
_geom_torsion_atom_site_label_2
_geom_torsion_atom_site_label_3
_geom_torsion_atom_site_label_4
_geom_torsion
Br1 Ag1 P1 C1 40.78(9)
P2 Ag1 P1 C1 -142.42(8)
Br1 Ag1 P1 C13 158.56(7)
P2 Ag1 P1 C13 -24.63(7)
Br1 Ag1 P1 C7 -90.13(8)
P2 Ag1 P1 C7 86.67(7)
P1 Ag1 P2 C25 -87.08(7)
Br1 Ag1 P2 C25 90.27(7)
P1 Ag1 P2 C18 24.35(7)
Br1 Ag1 P2 C18 -158.30(7)
P1 Ag1 P2 C19 145.11(9)
Br1 Ag1 P2 C19 -37.53(9)
C13 P1 C1 C6 111.69(18)
C7 P1 C1 C6 1.3(2)
Ag1 P1 C1 C6 -130.43(16)
C13 P1 C1 C2 -72.49(19)
C7 P1 C1 C2 177.16(17)
Ag1 P1 C1 C2 45.4(2)
C6 C1 C2 C3 0.9(3)
P1 C1 C2 C3 -174.91(16)
C6 C1 C2 C31 -177.75(19)
P1 C1 C2 C31 6.4(3)
C1 C2 C3 C4 0.0(3)
C31 C2 C3 C4 178.7(2)
C2 C3 C4 C5 -0.9(4)
C3 C4 C5 C6 0.9(4)
C4 C5 C6 C1 0.0(4)
C2 C1 C6 C5 -1.0(3)
P1 C1 C6 C5 174.83(18)
C1 P1 C7 C12 109.78(17)
C13 P1 C7 C12 -0.06(19)
Ag1 P1 C7 C12 -111.01(16)
C1 P1 C7 C8 -78.14(18)
C13 P1 C7 C8 172.01(16)
Ag1 P1 C7 C8 61.07(17)
C12 C7 C8 C9 0.9(3)
P1 C7 C8 C9 -171.13(16)
C12 C7 C8 C34 -179.83(19)
P1 C7 C8 C34 8.2(3)
C7 C8 C9 C10 0.3(3)
C34 C8 C9 C10 -179.1(2)
C8 C9 C10 C11 -0.7(3)
C9 C10 C11 C12 0.1(3)
C10 C11 C12 C7 1.1(3)
C8 C7 C12 C11 -1.6(3)
P1 C7 C12 C11 170.52(17)
C1 P1 C13 C14 -24.6(2)
C7 P1 C13 C14 88.36(19)
Ag1 P1 C13 C14 -156.16(16)
C1 P1 C13 C18 153.47(19)
C7 P1 C13 C18 -93.5(2)
Ag1 P1 C13 C18 21.9(2)
C18 C13 C14 C15 -0.7(3)
P1 C13 C14 C15 177.46(17)
C13 C14 C15 C16 1.2(3)
C14 C15 C16 C17 -0.8(4)
C15 C16 C17 C18 -0.1(4)
C16 C17 C18 C13 0.6(3)
C16 C17 C18 P2 -177.16(17)
C14 C13 C18 C17 -0.2(3)
P1 C13 C18 C17 -178.35(15)
C14 C13 C18 P2 177.54(16)
P1 C13 C18 P2 -0.6(3)
C25 P2 C18 C17 -87.18(19)
C19 P2 C18 C17 21.2(2)
Ag1 P2 C18 C17 157.20(16)
C25 P2 C18 C13 95.1(2)
C19 P2 C18 C13 -156.52(19)
Ag1 P2 C18 C13 -20.6(2)
C25 P2 C19 C20 -168.00(17)
C18 P2 C19 C20 82.50(19)
Ag1 P2 C19 C20 -37.5(2)
C25 P2 C19 C24 7.8(2)
C18 P2 C19 C24 -101.74(18)
Ag1 P2 C19 C24 138.26(15)
C24 C19 C20 C21 -2.4(3)
P2 C19 C20 C21 173.37(17)
C24 C19 C20 C37 175.0(2)
P2 C19 C20 C37 -9.3(3)
C19 C20 C21 C22 1.9(4)
C37 C20 C21 C22 -175.5(2)
C20 C21 C22 C23 0.3(4)
C21 C22 C23 C24 -2.2(4)
C22 C23 C24 C19 1.7(4)
C20 C19 C24 C23 0.6(3)
P2 C19 C24 C23 -175.18(18)
C18 P2 C25 C30 10.44(19)
C19 P2 C25 C30 -98.91(18)
Ag1 P2 C25 C30 120.54(16)
C18 P2 C25 C26 -169.16(16)
C19 P2 C25 C26 81.48(18)
Ag1 P2 C25 C26 -59.06(17)
C30 C25 C26 C27 -2.3(3)
P2 C25 C26 C27 177.30(16)
C30 C25 C26 C40 177.66(19)
P2 C25 C26 C40 -2.7(3)
C25 C26 C27 C28 0.5(3)
C40 C26 C27 C28 -179.5(2)
C26 C27 C28 C29 0.9(3)
C27 C28 C29 C30 -0.6(3)
C28 C29 C30 C25 -1.3(3)
C26 C25 C30 C29 2.7(3)
P2 C25 C30 C29 -176.86(16)
C1 C2 C31 C33 122.6(2)
C3 C2 C31 C33 -56.1(3)
C1 C2 C31 C32 -112.1(2)
C3 C2 C31 C32 69.3(2)
C9 C8 C34 C35 62.7(3)
C7 C8 C34 C35 -116.6(2)
C9 C8 C34 C36 -60.7(3)
C7 C8 C34 C36 120.0(2)
C19 C20 C37 C39 -118.9(2)
C21 C20 C37 C39 58.5(3)
C19 C20 C37 C38 116.9(2)
C21 C20 C37 C38 -65.7(3)
C27 C26 C40 C42 61.0(3)
C25 C26 C40 C42 -119.0(2)
C27 C26 C40 C41 -62.8(3)
C25 C26 C40 C41 117.2(2)
